data_7064345
loop_
_publ_author_name
'Rayasingh, Amlan Ranjan'
'Manivannan, Vadivelu'

_publ_section_title
;
 Synthesis, structure, and catalytic- and bio-activity of some metal
 complexes and a coordination polymer featuring imidazo[1,5-a]pyridine and
 chromen[4,3-b]pyrrole-4-one
;
_journal_issue 16
_journal_name_full 'New Journal of Chemistry'
_journal_page_first 6746
_journal_page_last 6760
_journal_paper_doi 10.1039/D6NJ00431H
_journal_volume 50
_journal_year 2026
_chemical_formula_moiety 'C18 H12 Br N3'
_chemical_formula_sum 'C18 H12 Br N3'
_chemical_formula_weight 350.22
_chemical_name_systematic 107_2
_space_group_crystal_system orthorhombic
_space_group_IT_number 19
_space_group_name_Hall 'P 2ac 2ab'
_space_group_name_H-M_alt 'P 21 21 21'
_atom_sites_solution_hydrogens geom
_atom_sites_solution_primary dual
_audit_creation_date 2024-11-18
_audit_creation_method
;
Olex2 1.5
(compiled 2021.12.09 svn.r5202d8cf for OlexSys, GUI svn.r6439)
;
_audit_update_record
;
2025-05-22 deposited with the CCDC.	2026-03-24 downloaded from the CCDC.
;
_cell_angle_alpha 90
_cell_angle_beta 90
_cell_angle_gamma 90
_cell_formula_units_Z 4
_cell_length_a 9.8198(19)
_cell_length_b 11.4573(15)
_cell_length_c 13.2236(17)
_cell_measurement_reflns_used 1474
_cell_measurement_temperature 293
_cell_measurement_theta_max 24.7690
_cell_measurement_theta_min 2.7200
_cell_volume 1487.8(4)
_computing_cell_refinement
;
CrystalClear-SM Expert 2.0 r7 (Rigaku, 2011)
;
_computing_data_collection
;
CrystalClear-SM Expert 2.0 r7 (Rigaku, 2011)
;
_computing_data_reduction
;
CrystalClear-SM Expert 2.0 r7 (Rigaku, 2011)
;
_computing_molecular_graphics 'Olex2 1.5 (Dolomanov et al., 2009)'
_computing_publication_material 'Olex2 1.5 (Dolomanov et al., 2009)'
_computing_structure_refinement 'XL  (Sheldrick, 2008)'
_computing_structure_solution 'SHELXT 2018/2 (Sheldrick, 2018)'
_diffrn_ambient_temperature 293
_diffrn_detector CCD
_diffrn_detector_area_resol_mean 28.5714
_diffrn_detector_type 'Rigaku Saturn724+'
_diffrn_measured_fraction_theta_full 0.997
_diffrn_measured_fraction_theta_max 0.880
_diffrn_measurement_details
;
List of Runs (angles in degrees, time in seconds):

  # Type    Start    End  Width  t~exp~   \w     \q     \k     \f   Frames
#--------------------------------------------------------------------------
  1  \w     69.00  96.00   1.00   12.44    --   20.92-178.00   0.00   27
  2  \w      5.00  46.00   1.00   12.44    --   20.92  57.00  90.00   41
  3  \w     11.00  89.00   1.00   12.44    --   20.92  77.00-180.00   78
;
_diffrn_measurement_device 'AFC12 (Right): Kappa 3 circle'
_diffrn_measurement_device_type 'Rigaku Saturn724+ (2x2 bin mode)'
_diffrn_measurement_method 'profile data from \w-scans'
_diffrn_measurement_specimen_support 'Mitegen 50um'
_diffrn_orient_matrix_type 'CrysAlisPro convention (1999,Acta A55,543-557)'
_diffrn_orient_matrix_UB_11 0.0389897000
_diffrn_orient_matrix_UB_12 -0.0008264000
_diffrn_orient_matrix_UB_13 -0.0452164000
_diffrn_orient_matrix_UB_21 0.0576011000
_diffrn_orient_matrix_UB_22 0.0210979000
_diffrn_orient_matrix_UB_23 0.0268010000
_diffrn_orient_matrix_UB_31 0.0202906000
_diffrn_orient_matrix_UB_32 -0.0581580000
_diffrn_orient_matrix_UB_33 0.0099933000
_diffrn_radiation_collimation 0.3
_diffrn_radiation_monochromator Confocal
_diffrn_radiation_probe x-ray
_diffrn_radiation_type 'Mo K\a'
_diffrn_radiation_wavelength 0.71073
_diffrn_reflns_av_R_equivalents 0.0731
_diffrn_reflns_av_unetI/netI 0.1209
_diffrn_reflns_Laue_measured_fraction_full 0.997
_diffrn_reflns_Laue_measured_fraction_max 0.880
_diffrn_reflns_limit_h_max 10
_diffrn_reflns_limit_h_min -13
_diffrn_reflns_limit_k_max 14
_diffrn_reflns_limit_k_min -14
_diffrn_reflns_limit_l_max 11
_diffrn_reflns_limit_l_min -17
_diffrn_reflns_number 4246
_diffrn_reflns_point_group_measured_fraction_full 0.935
_diffrn_reflns_point_group_measured_fraction_max 0.790
_diffrn_reflns_theta_full 25.242
_diffrn_reflns_theta_max 28.693
_diffrn_reflns_theta_min 2.732
_diffrn_source 'Rotating Anode'
_diffrn_source_current 24.0
_diffrn_source_power 1.2
_diffrn_source_target Mo
_diffrn_source_type 'Rotating Anode'
_diffrn_source_voltage 50.0
_exptl_absorpt_coefficient_mu 2.762
_exptl_absorpt_correction_T_max 1.00000
_exptl_absorpt_correction_T_min 0.32611
_exptl_absorpt_correction_type multi-scan
_exptl_absorpt_process_details
;
CrysAlisPro 1.171.40.23a (Rigaku Oxford Diffraction, 2018)
Empirical absorption correction using spherical harmonics,
 implemented in SCALE3 ABSPACK scaling algorithm.
;
_exptl_crystal_colour 'clear greenish yellow'
_exptl_crystal_colour_lustre clear
_exptl_crystal_colour_modifier greenish
_exptl_crystal_colour_primary yellow
_exptl_crystal_density_diffrn 1.564
_exptl_crystal_description block
_exptl_crystal_F_000 704
_exptl_crystal_preparation 'slow evaporation'
_exptl_crystal_recrystallization_method none
_exptl_crystal_size_max 0.4
_exptl_crystal_size_mid 0.2
_exptl_crystal_size_min 0.2
_refine_diff_density_max 0.871
_refine_diff_density_min -0.983
_refine_diff_density_rms 0.122
_refine_ls_abs_structure_details
;
 Flack x determined using 512 quotients [(I+)-(I-)]/[(I+)+(I-)]
 (Parsons, Flack and Wagner, Acta Cryst. B69 (2013) 249-259).
;
_refine_ls_abs_structure_Flack -0.03(2)
_refine_ls_extinction_method none
_refine_ls_goodness_of_fit_ref 1.007
_refine_ls_hydrogen_treatment constr
_refine_ls_matrix_type full
_refine_ls_number_parameters 199
_refine_ls_number_reflns 3041
_refine_ls_number_restraints 327
_refine_ls_restrained_S_all 0.962
_refine_ls_R_factor_all 0.1108
_refine_ls_R_factor_gt 0.0711
_refine_ls_shift/su_max 0.000
_refine_ls_shift/su_mean 0.000
_refine_ls_structure_factor_coef Fsqd
_refine_ls_weighting_details 'w=1/[\s^2^(Fo^2^)+(0.0790P)^2^] where P=(Fo^2^+2Fc^2^)/3'
_refine_ls_weighting_scheme calc
_refine_ls_wR_factor_gt 0.1575
_refine_ls_wR_factor_ref 0.1793
_reflns_Friedel_coverage 0.575
_reflns_Friedel_fraction_full 0.849
_reflns_Friedel_fraction_max 0.672
_reflns_number_gt 1949
_reflns_number_total 3041
_reflns_threshold_expression 'I > 2\s(I)'
_cod_data_source_file d6nj00431h2.cif
_cod_data_source_block L4
_cod_depositor_comments 'Adding full bibliography for 7064343--7064354.cif.'
_cod_database_code 7064345
_shelx_shelxl_version_number 2019/1
_chemical_oxdiff_formula CHNBr
_chemical_oxdiff_usercomment Mo
_shelx_space_group_comment
;
The symmetry employed for this shelxl refinement is uniquely defined
by the following loop, which should always be used as a source of
symmetry information in preference to the above space-group names.
They are only intended as comments.
;
_diffrn_oxdiff_ac4_digest_frames
;
01dd7cb400b6c37ccd9e0601825bec21fa000279f1d
;
_olex2_refinement_description
;
1. Fixed Uiso
 At 1.2 times of:
  All C(H) groups
2. Uiso/Uaniso restraints and constraints
All non-hydrogen atoms have similar U: within 2A with sigma of 0.04 and sigma
for terminal atoms of 0.08 within 2A
3. Rigid body (RIGU) restrains
 All non-hydrogen atoms
 with sigma for 1-2 distances of 0.004 and sigma for 1-3 distances of 0.004
4.a Aromatic/amide H refined with riding coordinates:
 C1(H1), C2(H2), C3(H3), C4(H4), C8(H8), C9(H9), C10(H10), C11(H11), C15(H15),
 C16(H16), C17(H17), C18(H18)
;
_olex2_submission_original_sample_id 107_2
_olex2_submission_special_instructions 'No special instructions were received'
_oxdiff_exptl_absorpt_empirical_details
;
Empirical correction (ABSPACK) includes:
- Absorption correction using spherical harmonics
- Frame scaling
;
_oxdiff_exptl_absorpt_empirical_full_max 2.175
_oxdiff_exptl_absorpt_empirical_full_min 0.660

loop_
_space_group_symop_operation_xyz
'x, y, z'
'-x+1/2, -y, z+1/2'
'-x, y+1/2, -z+1/2'
'x+1/2, -y+1/2, -z'

loop_
_atom_site_label
_atom_site_type_symbol
_atom_site_fract_x
_atom_site_fract_y
_atom_site_fract_z
_atom_site_U_iso_or_equiv
_atom_site_adp_type
_atom_site_occupancy
_atom_site_site_symmetry_order
_atom_site_calc_flag
_atom_site_refinement_flags_posn
_atom_site_refinement_flags_adp
_atom_site_refinement_flags_occupancy
_atom_site_disorder_assembly
_atom_site_disorder_group
Br1 Br 0.47110(13) 0.90820(10) 0.39562(9) 0.0561(4) Uani 1 1 d . U . . .
N1 N 0.4856(9) 0.3397(6) 0.3772(6) 0.041(2) Uani 1 1 d . U . . .
N2 N 0.4292(7) 0.6052(6) 0.5286(5) 0.0274(16) Uani 1 1 d . U . . .
N3 N 0.2752(8) 0.6626(6) 0.4171(5) 0.0276(16) Uani 1 1 d . U . . .
C1 C 0.5816(10) 0.3853(8) 0.5389(7) 0.036(2) Uani 1 1 d . U . . .
H1 H 0.587536 0.436594 0.593256 0.044 Uiso 1 1 calc R U . . .
C2 C 0.6560(11) 0.2845(10) 0.5396(9) 0.049(3) Uani 1 1 d . U . . .
H2 H 0.712719 0.265987 0.593547 0.058 Uiso 1 1 calc R U . . .
C3 C 0.6438(11) 0.2099(9) 0.4561(9) 0.049(3) Uani 1 1 d . U . . .
H3 H 0.691935 0.140116 0.453185 0.059 Uiso 1 1 calc R U . . .
C4 C 0.5590(11) 0.2428(8) 0.3789(9) 0.048(3) Uani 1 1 d . U . . .
H4 H 0.552387 0.193144 0.323495 0.057 Uiso 1 1 calc R U . . .
C5 C 0.4981(8) 0.4117(7) 0.4587(6) 0.0287(18) Uani 1 1 d . U . . .
C6 C 0.4169(10) 0.5199(7) 0.4558(7) 0.0279(18) Uani 1 1 d . U . . .
C7 C 0.3200(9) 0.5529(7) 0.3849(6) 0.0263(18) Uani 1 1 d . U . . .
C8 C 0.2604(11) 0.5064(9) 0.2964(7) 0.039(2) Uani 1 1 d . U . . .
H8 H 0.288485 0.433962 0.272568 0.047 Uiso 1 1 calc R U . . .
C9 C 0.1639(10) 0.5656(9) 0.2466(7) 0.044(3) Uani 1 1 d . U . . .
H9 H 0.124764 0.533548 0.188900 0.052 Uiso 1 1 calc R U . . .
C10 C 0.1204(11) 0.6780(9) 0.2817(8) 0.041(2) Uani 1 1 d . U . . .
H10 H 0.054207 0.719354 0.246447 0.049 Uiso 1 1 calc R U . . .
C11 C 0.1758(10) 0.7229(8) 0.3657(6) 0.032(2) Uani 1 1 d . U . . .
H11 H 0.146875 0.795184 0.389438 0.038 Uiso 1 1 calc R U . . .
C12 C 0.3468(10) 0.6885(7) 0.5038(6) 0.029(2) Uani 1 1 d . U . . .
C13 C 0.3268(10) 0.8003(8) 0.5583(7) 0.0282(19) Uani 1 1 d . U . . .
C14 C 0.3793(9) 0.9041(8) 0.5236(7) 0.0318(19) Uani 1 1 d . U . . .
C15 C 0.3691(11) 1.0077(9) 0.5768(8) 0.043(3) Uani 1 1 d . U . . .
H15 H 0.408523 1.075789 0.552167 0.052 Uiso 1 1 calc R U . . .
C16 C 0.2995(12) 1.0078(9) 0.6669(9) 0.048(3) Uani 1 1 d . U . . .
H16 H 0.289266 1.077146 0.702670 0.057 Uiso 1 1 calc R U . . .
C17 C 0.2446(12) 0.9063(9) 0.7049(7) 0.048(3) Uani 1 1 d . U . . .
H17 H 0.198505 0.907256 0.766267 0.058 Uiso 1 1 calc R U . . .
C18 C 0.2579(11) 0.8039(8) 0.6524(7) 0.038(2) Uani 1 1 d . U . . .
H18 H 0.220999 0.735633 0.678876 0.045 Uiso 1 1 calc R U . . .

loop_
_atom_site_aniso_label
_atom_site_aniso_U_11
_atom_site_aniso_U_22
_atom_site_aniso_U_33
_atom_site_aniso_U_23
_atom_site_aniso_U_13
_atom_site_aniso_U_12
Br1 0.0620(8) 0.0496(6) 0.0567(7) 0.0101(6) 0.0210(6) -0.0001(6)
N1 0.039(5) 0.031(3) 0.051(4) -0.006(3) 0.001(4) 0.004(3)
N2 0.030(4) 0.024(3) 0.029(3) 0.006(3) 0.000(3) 0.000(3)
N3 0.030(4) 0.027(3) 0.026(3) -0.004(3) -0.001(3) 0.001(3)
C1 0.031(5) 0.040(5) 0.039(4) 0.007(4) 0.005(4) 0.003(4)
C2 0.036(6) 0.050(5) 0.059(5) 0.004(5) 0.005(5) 0.012(4)
C3 0.045(6) 0.037(5) 0.066(6) 0.003(5) 0.011(5) 0.010(4)
C4 0.050(6) 0.028(4) 0.066(6) -0.007(4) 0.006(5) 0.008(4)
C5 0.023(4) 0.024(3) 0.039(4) 0.004(3) 0.008(3) -0.001(3)
C6 0.026(4) 0.027(4) 0.030(4) 0.004(3) 0.003(3) -0.001(3)
C7 0.026(4) 0.026(4) 0.027(4) -0.002(3) 0.005(3) -0.002(3)
C8 0.036(5) 0.047(5) 0.036(4) -0.011(4) -0.002(4) -0.002(4)
C9 0.040(6) 0.055(6) 0.035(5) -0.012(4) -0.009(4) 0.000(4)
C10 0.031(6) 0.052(6) 0.040(4) -0.003(4) -0.006(4) 0.004(4)
C11 0.025(5) 0.038(5) 0.033(4) 0.002(4) 0.000(4) 0.003(4)
C12 0.034(5) 0.026(4) 0.026(4) -0.001(3) -0.004(3) 0.000(3)
C13 0.031(5) 0.025(4) 0.029(4) -0.001(3) -0.008(3) 0.002(3)
C14 0.030(5) 0.027(4) 0.038(4) 0.001(4) -0.004(4) 0.005(4)
C15 0.045(6) 0.031(4) 0.054(5) -0.005(4) -0.008(5) 0.005(4)
C16 0.058(7) 0.036(5) 0.048(5) -0.012(4) -0.007(5) 0.007(5)
C17 0.064(7) 0.043(5) 0.037(5) -0.014(4) -0.001(5) 0.008(5)
C18 0.047(6) 0.031(4) 0.035(4) -0.005(4) -0.003(4) -0.003(4)

loop_
_atom_type_symbol
_atom_type_description
_atom_type_scat_dispersion_real
_atom_type_scat_dispersion_imag
_atom_type_scat_source
C C 0.0033 0.0016 'International Tables Vol C Tables 4.2.6.8 and 6.1.1.4'
H H 0.0000 0.0000 'International Tables Vol C Tables 4.2.6.8 and 6.1.1.4'
Br Br -0.2901 2.4595 'International Tables Vol C Tables 4.2.6.8 and 6.1.1.4'
N N 0.0061 0.0033 'International Tables Vol C Tables 4.2.6.8 and 6.1.1.4'

loop_
_geom_angle_atom_site_label_1
_geom_angle_atom_site_label_2
_geom_angle_atom_site_label_3
_geom_angle
_geom_angle_site_symmetry_1
_geom_angle_site_symmetry_3
_geom_angle_publ_flag
C4 N1 C5 116.4(9) . . ?
C12 N2 C6 107.0(7) . . ?
C11 N3 C7 121.7(8) . . ?
C11 N3 C12 131.7(8) . . ?
C12 N3 C7 106.7(7) . . ?
C2 C1 H1 119.7 . . ?
C2 C1 C5 120.6(10) . . ?
C5 C1 H1 119.7 . . ?
C1 C2 H2 121.2 . . ?
C1 C2 C3 117.7(11) . . ?
C3 C2 H2 121.2 . . ?
C2 C3 H3 120.9 . . ?
C4 C3 C2 118.1(10) . . ?
C4 C3 H3 120.9 . . ?
N1 C4 C3 125.0(10) . . ?
N1 C4 H4 117.5 . . ?
C3 C4 H4 117.5 . . ?
N1 C5 C1 122.1(8) . . ?
N1 C5 C6 116.1(8) . . ?
C1 C5 C6 121.8(8) . . ?
N2 C6 C5 122.1(8) . . ?
N2 C6 C7 109.8(7) . . ?
C7 C6 C5 128.1(8) . . ?
N3 C7 C8 117.4(8) . . ?
C6 C7 N3 104.8(7) . . ?
C6 C7 C8 137.8(8) . . ?
C7 C8 H8 119.7 . . ?
C9 C8 C7 120.7(9) . . ?
C9 C8 H8 119.7 . . ?
C8 C9 H9 119.8 . . ?
C8 C9 C10 120.4(9) . . ?
C10 C9 H9 119.8 . . ?
C9 C10 H10 120.2 . . ?
C11 C10 C9 119.5(10) . . ?
C11 C10 H10 120.2 . . ?
N3 C11 H11 119.9 . . ?
C10 C11 N3 120.3(9) . . ?
C10 C11 H11 119.9 . . ?
N2 C12 N3 111.8(7) . . ?
N2 C12 C13 126.6(8) . . ?
N3 C12 C13 121.6(8) . . ?
C14 C13 C12 122.3(8) . . ?
C14 C13 C18 116.6(9) . . ?
C18 C13 C12 121.0(8) . . ?
C13 C14 Br1 119.5(7) . . ?
C13 C14 C15 123.0(9) . . ?
C15 C14 Br1 117.5(7) . . ?
C14 C15 H15 120.7 . . ?
C16 C15 C14 118.5(10) . . ?
C16 C15 H15 120.7 . . ?
C15 C16 H16 119.7 . . ?
C15 C16 C17 120.7(10) . . ?
C17 C16 H16 119.7 . . ?
C16 C17 H17 119.9 . . ?
C18 C17 C16 120.2(9) . . ?
C18 C17 H17 119.9 . . ?
C13 C18 H18 119.5 . . ?
C17 C18 C13 121.0(10) . . ?
C17 C18 H18 119.5 . . ?

loop_
_geom_bond_atom_site_label_1
_geom_bond_atom_site_label_2
_geom_bond_distance
_geom_bond_site_symmetry_2
_geom_bond_publ_flag
Br1 C14 1.918(9) . ?
N1 C4 1.324(11) . ?
N1 C5 1.363(12) . ?
N2 C6 1.377(11) . ?
N2 C12 1.294(10) . ?
N3 C7 1.397(11) . ?
N3 C11 1.375(11) . ?
N3 C12 1.377(11) . ?
C1 H1 0.9300 . ?
C1 C2 1.367(13) . ?
C1 C5 1.374(13) . ?
C2 H2 0.9300 . ?
C2 C3 1.400(15) . ?
C3 H3 0.9300 . ?
C3 C4 1.370(15) . ?
C4 H4 0.9300 . ?
C5 C6 1.474(12) . ?
C6 C7 1.388(12) . ?
C7 C8 1.413(13) . ?
C8 H8 0.9300 . ?
C8 C9 1.338(14) . ?
C9 H9 0.9300 . ?
C9 C10 1.434(13) . ?
C10 H10 0.9300 . ?
C10 C11 1.340(13) . ?
C11 H11 0.9300 . ?
C12 C13 1.483(12) . ?
C13 C14 1.374(12) . ?
C13 C18 1.417(13) . ?
C14 C15 1.384(13) . ?
C15 H15 0.9300 . ?
C15 C16 1.374(15) . ?
C16 H16 0.9300 . ?
C16 C17 1.376(15) . ?
C17 H17 0.9300 . ?
C17 C18 1.369(13) . ?
C18 H18 0.9300 . ?

loop_
_geom_torsion_atom_site_label_1
_geom_torsion_atom_site_label_2
_geom_torsion_atom_site_label_3
_geom_torsion_atom_site_label_4
_geom_torsion
_geom_torsion_site_symmetry_1
_geom_torsion_site_symmetry_2
_geom_torsion_site_symmetry_3
_geom_torsion_site_symmetry_4
_geom_torsion_publ_flag
Br1 C14 C15 C16 177.6(8) . . . . ?
N1 C5 C6 N2 -173.9(8) . . . . ?
N1 C5 C6 C7 6.5(13) . . . . ?
N2 C6 C7 N3 0.7(10) . . . . ?
N2 C6 C7 C8 -178.8(11) . . . . ?
N2 C12 C13 C14 104.4(11) . . . . ?
N2 C12 C13 C18 -72.3(13) . . . . ?
N3 C7 C8 C9 -0.6(15) . . . . ?
N3 C12 C13 C14 -75.5(12) . . . . ?
N3 C12 C13 C18 107.8(11) . . . . ?
C1 C2 C3 C4 0.4(16) . . . . ?
C1 C5 C6 N2 5.9(13) . . . . ?
C1 C5 C6 C7 -173.8(9) . . . . ?
C2 C1 C5 N1 -0.1(14) . . . . ?
C2 C1 C5 C6 -179.8(9) . . . . ?
C2 C3 C4 N1 -0.7(17) . . . . ?
C4 N1 C5 C1 -0.3(13) . . . . ?
C4 N1 C5 C6 179.5(8) . . . . ?
C5 N1 C4 C3 0.7(15) . . . . ?
C5 C1 C2 C3 0.0(15) . . . . ?
C5 C6 C7 N3 -179.7(8) . . . . ?
C5 C6 C7 C8 0.9(18) . . . . ?
C6 N2 C12 N3 1.4(10) . . . . ?
C6 N2 C12 C13 -178.6(9) . . . . ?
C6 C7 C8 C9 178.8(11) . . . . ?
C7 N3 C11 C10 -1.0(14) . . . . ?
C7 N3 C12 N2 -0.9(10) . . . . ?
C7 N3 C12 C13 179.0(8) . . . . ?
C7 C8 C9 C10 0.7(17) . . . . ?
C8 C9 C10 C11 -0.9(16) . . . . ?
C9 C10 C11 N3 1.0(15) . . . . ?
C11 N3 C7 C6 -178.9(8) . . . . ?
C11 N3 C7 C8 0.7(13) . . . . ?
C11 N3 C12 N2 177.9(9) . . . . ?
C11 N3 C12 C13 -2.2(15) . . . . ?
C12 N2 C6 C5 179.0(8) . . . . ?
C12 N2 C6 C7 -1.3(10) . . . . ?
C12 N3 C7 C6 0.1(9) . . . . ?
C12 N3 C7 C8 179.7(8) . . . . ?
C12 N3 C11 C10 -179.7(10) . . . . ?
C12 C13 C14 Br1 4.4(12) . . . . ?
C12 C13 C14 C15 -175.7(9) . . . . ?
C12 C13 C18 C17 177.1(9) . . . . ?
C13 C14 C15 C16 -2.2(16) . . . . ?
C14 C13 C18 C17 0.2(14) . . . . ?
C14 C15 C16 C17 1.9(17) . . . . ?
C15 C16 C17 C18 -0.7(17) . . . . ?
C16 C17 C18 C13 -0.5(16) . . . . ?
C18 C13 C14 Br1 -178.7(7) . . . . ?
C18 C13 C14 C15 1.1(14) . . . . ?
